data_7713518
loop_
_publ_author_name
'Song, Ning'
'Ying, Ting-Ting'
'Tan, Yu-Hui'
'Tang, Yun Zhi'
'Liao, Juan'
'Wang, Li Juan'
'Wang, Fang Xin'
'Wan, Ming-Yang'

_publ_section_title
;
 2-Chloroethylamine&#x00B7;Trifluoromethanesulfonate Combined with
 18-Crown-6: a Ferroelectric with Excellent Dielectric Switching
 Properties
;
_journal_name_full 'Dalton Transactions'
_journal_paper_doi 10.1039/D3DT01426F
_journal_year 2023
_chemical_formula_moiety 'C F3 O3 S, C2 H7 Cl N, 0.5(C12 H24 O6), 0.5(C12 H23 O6)'
_chemical_formula_sum 'C15 H30.5 Cl F3 N O9 S'
_chemical_formula_weight 493.41
_space_group_crystal_system orthorhombic
_space_group_IT_number 33
_space_group_name_Hall 'P 2c -2n'
_space_group_name_H-M_alt 'P n a 21'
_atom_sites_solution_hydrogens geom
_atom_sites_solution_primary dual
_audit_creation_date 2022-06-01
_audit_creation_method
;
Olex2 1.5
(compiled 2021.12.09 svn.r5202d8cf for OlexSys, GUI svn.r6439)
;
_audit_update_record
;
2023-02-16 deposited with the CCDC.	2023-07-18 downloaded from the CCDC.
;
_cell_angle_alpha 90
_cell_angle_beta 90
_cell_angle_gamma 90
_cell_formula_units_Z 8
_cell_length_a 17.3300(6)
_cell_length_b 11.3842(5)
_cell_length_c 23.0199(11)
_cell_measurement_reflns_used 7112
_cell_measurement_temperature 200.01(10)
_cell_measurement_theta_max 29.8000
_cell_measurement_theta_min 1.9940
_cell_volume 4541.6(3)
_computing_cell_refinement 'CrysAlisPro 1.171.41.112a (Rigaku OD, 2021)'
_computing_data_collection 'CrysAlisPro 1.171.41.112a (Rigaku OD, 2021)'
_computing_data_reduction 'CrysAlisPro 1.171.41.112a (Rigaku OD, 2021)'
_computing_molecular_graphics 'Olex2 1.5 (Dolomanov et al., 2009)'
_computing_publication_material 'Olex2 1.5 (Dolomanov et al., 2009)'
_computing_structure_refinement 'SHELXL 2018/3 (Sheldrick, 2015)'
_computing_structure_solution 'SHELXT 2018/2 (Sheldrick, 2018)'
_diffrn_ambient_environment N~2~
_diffrn_ambient_temperature 200.01(10)
_diffrn_detector 'Hybrid Pixel Array Detector'
_diffrn_detector_area_resol_mean 10.0000
_diffrn_detector_type HyPix
_diffrn_measured_fraction_theta_full 0.999
_diffrn_measured_fraction_theta_max 0.814
_diffrn_measurement_details
;
List of Runs (angles in degrees, time in seconds):

  # Type    Start    End  Width  t~exp~   \w     \q     \k     \f   Frames
#--------------------------------------------------------------------------
  1  \w    -69.00  12.00   0.50    4.89    --    5.00 -31.00 -37.00  162
  2  \w      0.00  57.00   0.50    4.89    --    5.00  37.00-180.00  114
  3  \w    -16.00  27.00   0.50    4.89    --   -5.46 -99.00 -30.00   86
;
_diffrn_measurement_device 'four-circle diffractometer'
_diffrn_measurement_device_type 'XtaLAB Synergy R, HyPix'
_diffrn_measurement_method '\w scans'
_diffrn_orient_matrix_type 'CrysAlisPro convention (1999,Acta A55,543-557)'
_diffrn_orient_matrix_UB_11 0.0121603000
_diffrn_orient_matrix_UB_12 0.0230090000
_diffrn_orient_matrix_UB_13 0.0370310000
_diffrn_orient_matrix_UB_21 0.0111415000
_diffrn_orient_matrix_UB_22 0.0163683000
_diffrn_orient_matrix_UB_23 -0.0500322000
_diffrn_orient_matrix_UB_31 -0.0374490000
_diffrn_orient_matrix_UB_32 0.0123447000
_diffrn_orient_matrix_UB_33 -0.0028037000
_diffrn_radiation_monochromator mirror
_diffrn_radiation_probe x-ray
_diffrn_radiation_type 'Mo K\a'
_diffrn_radiation_wavelength 0.71073
_diffrn_reflns_av_R_equivalents 0.0496
_diffrn_reflns_av_unetI/netI 0.0540
_diffrn_reflns_Laue_measured_fraction_full 0.999
_diffrn_reflns_Laue_measured_fraction_max 0.814
_diffrn_reflns_limit_h_max 21
_diffrn_reflns_limit_h_min -24
_diffrn_reflns_limit_k_max 15
_diffrn_reflns_limit_k_min -12
_diffrn_reflns_limit_l_max 27
_diffrn_reflns_limit_l_min -33
_diffrn_reflns_number 28185
_diffrn_reflns_point_group_measured_fraction_full 0.905
_diffrn_reflns_point_group_measured_fraction_max 0.690
_diffrn_reflns_theta_full 25.242
_diffrn_reflns_theta_max 30.936
_diffrn_reflns_theta_min 1.996
_diffrn_source 'micro-focus sealed X-ray tube'
_diffrn_source_type 'Mova (Mo) X-ray Source'
_exptl_absorpt_coefficient_mu 0.329
_exptl_absorpt_correction_T_max 1.00000
_exptl_absorpt_correction_T_min 0.40897
_exptl_absorpt_correction_type multi-scan
_exptl_absorpt_process_details
;
CrysAlisPro 1.171.41.112a (Rigaku Oxford Diffraction, 2021)
Empirical absorption correction using spherical harmonics,
implemented in SCALE3 ABSPACK scaling algorithm.
;
_exptl_crystal_colour 'clear light colourless'
_exptl_crystal_colour_lustre clear
_exptl_crystal_colour_modifier light
_exptl_crystal_colour_primary colourless
_exptl_crystal_density_diffrn 1.443
_exptl_crystal_description plate
_exptl_crystal_F_000 2076
_exptl_crystal_size_max 0.02
_exptl_crystal_size_mid 0.02
_exptl_crystal_size_min 0.01
_refine_diff_density_max 2.051
_refine_diff_density_min -1.365
_refine_diff_density_rms 0.178
_refine_ls_abs_structure_details
;
 Refined as an inversion twin.
;
_refine_ls_abs_structure_Flack 0.6(2)
_refine_ls_extinction_method none
_refine_ls_goodness_of_fit_ref 1.163
_refine_ls_hydrogen_treatment constr
_refine_ls_matrix_type full
_refine_ls_number_parameters 544
_refine_ls_number_reflns 9927
_refine_ls_number_restraints 20
_refine_ls_restrained_S_all 1.167
_refine_ls_R_factor_all 0.1521
_refine_ls_R_factor_gt 0.1179
_refine_ls_shift/su_max 0.024
_refine_ls_shift/su_mean 0.003
_refine_ls_structure_factor_coef Fsqd
_refine_ls_weighting_details 'w=1/[\s^2^(Fo^2^)+(0.2000P)^2^] where P=(Fo^2^+2Fc^2^)/3'
_refine_ls_weighting_scheme calc
_refine_ls_wR_factor_gt 0.2916
_refine_ls_wR_factor_ref 0.3191
_reflns_Friedel_coverage 0.657
_reflns_Friedel_fraction_full 0.806
_reflns_Friedel_fraction_max 0.560
_reflns_number_gt 6793
_reflns_number_total 9927
_reflns_threshold_expression 'I > 2\s(I)'
_cod_data_source_file d3dt01426f2.cif
_cod_data_source_block 10_200k_auto
_cod_original_formula_sum 'C15 H30.50 Cl F3 N O9 S'
_cod_database_code 7713518
_shelx_shelxl_version_number 2018/3
_shelx_space_group_comment
;
The symmetry employed for this shelxl refinement is uniquely defined
by the following loop, which should always be used as a source of
symmetry information in preference to the above space-group names.
They are only intended as comments.
;
_shelx_estimated_absorpt_t_max 0.997
_shelx_estimated_absorpt_t_min 0.993
_olex2_refinement_description
;
1. Twinned data refinement
 Scales: 0.4(2)
 0.6(2)
2. Fixed Uiso
 At 1.2 times of:
  All C(H) groups, All C(H,H) groups, All N(H,H,H) groups
3. Restrained distances
 C01F-C01I
 1.54 with sigma of 0.02
4. Uiso/Uaniso restraints and constraints
Uanis(C01F) \\sim Ueq: with sigma of 0.01 and sigma for terminal atoms of 0.02
Uanis(C01E) \\sim Ueq: with sigma of 0.01 and sigma for terminal atoms of 0.02
Uanis(O00M) \\sim Ueq: with sigma of 0.01 and sigma for terminal atoms of 0.02
5.a Secondary CH2 refined with riding coordinates:
 C00O(H00A,H00B), C00R(H00C,H00D), C00W(H00E,H00F), C00X(H00G,H00H), C00Y(H00I,
 H00J), C00Z(H00K,H00L), C010(H01A,H01B), C011(H01M,H01N), C012(H01O,H01P),
 C013(H01C,H01D), C015(H01Q,H01R), C017(H01S,H01T), C018(H01E,H01F), C019(H01U,
 H01V), C01A(H01G,H01H), C01B(H01W,H01X), C01C(H01Y,H), C01D(H01I,H01J),
 C01E(H01K,H01L), C01F(H6,HA), C01G(H01Z,HB), C01I(H7,HC), C01K(H1,HD), C01L(H2,
 HE), C01M(H4,HF), C01N(H3,HG), C01O(H5,HH)
5.b Aromatic/amide H refined with riding coordinates:
 C01J(H01)
5.c Idealised Me refined as rotating group:
 N00I(H00P,H00Q,H00R), N00S(H00M,H00N,H00O)
;
_olex2_submission_special_instructions 'No special instructions were received'
_oxdiff_exptl_absorpt_empirical_details
;
Empirical correction (ABSPACK) includes:
- Absorption correction using spherical harmonics
- Frame scaling
;
_oxdiff_exptl_absorpt_empirical_full_max 1.623
_oxdiff_exptl_absorpt_empirical_full_min 0.580

loop_
_space_group_symop_operation_xyz
'x, y, z'
'-x, -y, z+1/2'
'x+1/2, -y+1/2, z'
'-x+1/2, y+1/2, z+1/2'

loop_
_atom_site_label
_atom_site_type_symbol
_atom_site_fract_x
_atom_site_fract_y
_atom_site_fract_z
_atom_site_U_iso_or_equiv
_atom_site_adp_type
_atom_site_occupancy
_atom_site_site_symmetry_order
_atom_site_calc_flag
_atom_site_refinement_flags_posn
_atom_site_refinement_flags_adp
_atom_site_refinement_flags_occupancy
_atom_site_disorder_assembly
_atom_site_disorder_group
S01 S 0.15646(12) 0.2035(2) 0.65359(14) 0.0352(5) Uani 1 1 d . . . . .
S002 S 0.40583(12) 0.2021(2) 0.35290(15) 0.0365(6) Uani 1 1 d . . . . .
Cl00 Cl 0.16173(19) 0.0941(3) 0.8218(2) 0.0765(11) Uani 1 1 d . . . . .
Cl04 Cl 0.4090(2) 0.1013(5) 0.1803(3) 0.122(2) Uani 1 1 d . . . . .
O005 O 0.2269(5) 0.2575(5) 0.9852(4) 0.0322(17) Uani 1 1 d . . . . .
F006 F 0.3550(5) 0.2474(6) 0.4619(4) 0.059(2) Uani 1 1 d . . . . .
O007 O 0.6968(4) 0.2616(5) 0.1982(3) 0.0241(14) Uani 1 1 d . . . . .
O008 O 0.3775(3) 0.0445(5) 0.8390(3) 0.0260(13) Uani 1 1 d . . . . .
O009 O 0.3801(3) 0.4799(5) 0.8432(3) 0.0252(14) Uani 1 1 d . . . . .
O00A O 0.2973(4) 0.0489(5) 0.9445(3) 0.0290(14) Uani 1 1 d . . . . .
F00B F 0.4792(5) 0.2325(7) 0.4486(4) 0.057(2) Uani 1 1 d . . . . .
O00C O 0.2929(4) 0.4692(6) 0.9463(3) 0.0279(13) Uani 1 1 d . . . . .
F00D F 0.4236(4) 0.3861(5) 0.4212(4) 0.0545(17) Uani 1 1 d . . . . .
O00E O 0.5436(4) 0.4734(6) 0.0616(3) 0.0321(15) Uani 1 1 d . . . . .
O00F O 0.4776(5) 0.2325(7) 0.3279(4) 0.0443(19) Uani 1 1 d . . . . .
O00G O 0.6258(3) 0.0445(6) 0.1671(3) 0.0317(15) Uani 1 1 d . . . . .
O00H O 0.6325(3) 0.4793(6) 0.1614(3) 0.0288(15) Uani 1 1 d . . . . .
N00I N 0.5463(4) 0.2613(6) 0.1381(4) 0.0214(15) Uani 1 1 d . . . . .
H00P H 0.520847 0.256517 0.103625 0.026 Uiso 1 1 calc R U . . .
H00Q H 0.566981 0.189992 0.146968 0.026 Uiso 1 1 calc R U . . .
H00R H 0.584734 0.315499 0.135298 0.026 Uiso 1 1 calc R U . . .
O00J O 0.5467(4) 0.0492(6) 0.0618(3) 0.0367(16) Uani 1 1 d . . . . .
O00K O 0.4475(4) 0.2665(5) 0.8100(3) 0.0307(15) Uani 1 1 d . . . . .
F00L F 0.2317(5) 0.2399(7) 0.5528(4) 0.062(2) Uani 1 1 d . . . . .
O00M O 0.0890(4) 0.2537(8) 0.6781(4) 0.057(3) Uani 1 1 d . U . . .
O00N O 0.4771(5) 0.2597(6) 0.0243(4) 0.0363(19) Uani 1 1 d . . . . .
C00O C 0.3771(5) 0.5782(8) 0.8827(5) 0.034(2) Uani 1 1 d . . . . .
H00A H 0.383353 0.652827 0.861076 0.041 Uiso 1 1 calc R U . . .
H00B H 0.419120 0.572252 0.911676 0.041 Uiso 1 1 calc R U . . .
F00P F 0.1702(4) 0.3894(6) 0.5879(4) 0.0605(19) Uani 1 1 d . . . . .
O00Q O 0.3974(4) 0.0795(6) 0.3683(4) 0.053(2) Uani 1 1 d . . . . .
C00R C 0.3806(6) -0.0511(7) 0.8785(5) 0.036(2) Uani 1 1 d . . . . .
H00C H 0.424168 -0.040129 0.905795 0.043 Uiso 1 1 calc R U . . .
H00D H 0.388902 -0.125297 0.857019 0.043 Uiso 1 1 calc R U . . .
N00S N 0.2960(5) 0.2644(6) 0.8659(4) 0.0303(19) Uani 1 1 d . . . . .
H00M H 0.344542 0.280989 0.853274 0.036 Uiso 1 1 calc R U . . .
H00N H 0.291399 0.185756 0.871944 0.036 Uiso 1 1 calc R U . . .
H00O H 0.286803 0.303404 0.899695 0.036 Uiso 1 1 calc R U . . .
O00T O 0.2284(4) 0.2341(6) 0.6841(3) 0.0348(16) Uani 1 1 d . . . . .
C00U C 0.4160(6) 0.2666(8) 0.4266(5) 0.031(2) Uani 1 1 d . . . . .
F00V F 0.1059(5) 0.2507(6) 0.5517(4) 0.062(2) Uani 1 1 d . . . . .
C00W C 0.2309(6) 0.1529(10) 1.0172(5) 0.039(3) Uani 1 1 d . . . . .
H00E H 0.187306 0.149422 1.044891 0.047 Uiso 1 1 calc R U . . .
H00F H 0.279524 0.151250 1.039749 0.047 Uiso 1 1 calc R U . . .
C00X C 0.2974(6) 0.5750(8) 0.9134(4) 0.031(2) Uani 1 1 d . . . . .
H00G H 0.291708 0.643882 0.939273 0.037 Uiso 1 1 calc R U . . .
H00H H 0.255446 0.577235 0.884169 0.037 Uiso 1 1 calc R U . . .
C00Y C 0.2310(7) 0.3604(10) 1.0189(5) 0.044(3) Uani 1 1 d . . . . .
H00I H 0.280536 0.362536 1.040267 0.053 Uiso 1 1 calc R U . . .
H00J H 0.188497 0.361184 1.047637 0.053 Uiso 1 1 calc R U . . .
C00Z C 0.3056(7) -0.0574(9) 0.9120(5) 0.041(3) Uani 1 1 d . . . . .
H00K H 0.261689 -0.066649 0.884819 0.049 Uiso 1 1 calc R U . . .
H00L H 0.306170 -0.125776 0.938587 0.049 Uiso 1 1 calc R U . . .
C010 C 0.4541(5) 0.4728(8) 0.8197(5) 0.033(2) Uani 1 1 d . . . . .
H01A H 0.492178 0.460807 0.851226 0.040 Uiso 1 1 calc R U . . .
H01B H 0.466847 0.547059 0.799545 0.040 Uiso 1 1 calc R U . . .
C011 C 0.4723(6) 0.4677(9) 0.0293(5) 0.038(3) Uani 1 1 d . . . . .
H01M H 0.464887 0.540971 0.006895 0.046 Uiso 1 1 calc R U . . .
H01N H 0.428223 0.458704 0.056358 0.046 Uiso 1 1 calc R U . . .
C012 C 0.7074(5) 0.4695(8) 0.1887(5) 0.029(2) Uani 1 1 d . . . . .
H01O H 0.719759 0.542514 0.210167 0.035 Uiso 1 1 calc R U . . .
H01P H 0.747822 0.456473 0.159022 0.035 Uiso 1 1 calc R U . . .
C013 C 0.4583(5) 0.3685(8) 0.7760(5) 0.033(2) Uani 1 1 d . . . . .
H01C H 0.417361 0.375367 0.746211 0.040 Uiso 1 1 calc R U . . .
H01D H 0.509109 0.366635 0.756331 0.040 Uiso 1 1 calc R U . . .
O014 O 0.3352(7) 0.2569(9) 0.3339(7) 0.087(4) Uani 1 1 d . . . . .
C015 C 0.7043(5) 0.3701(8) 0.2287(4) 0.0276(19) Uani 1 1 d . . . . .
H01Q H 0.751935 0.368454 0.252417 0.033 Uiso 1 1 calc R U . . .
H01R H 0.659893 0.379842 0.255283 0.033 Uiso 1 1 calc R U . . .
O016 O 0.1474(5) 0.0801(7) 0.6401(5) 0.069(3) Uani 1 1 d . . . . .
C017 C 0.6982(5) 0.0507(9) 0.1989(5) 0.037(2) Uani 1 1 d . . . . .
H01S H 0.742458 0.054402 0.171728 0.045 Uiso 1 1 calc R U . . .
H01T H 0.704498 -0.018879 0.224237 0.045 Uiso 1 1 calc R U . . .
C018 C 0.4472(6) 0.0588(8) 0.8094(6) 0.044(3) Uani 1 1 d . . . . .
H01E H 0.456986 -0.011638 0.785275 0.053 Uiso 1 1 calc R U . . .
H01F H 0.489650 0.065355 0.837980 0.053 Uiso 1 1 calc R U . . .
C019 C 0.5497(5) 0.5745(7) 0.0972(5) 0.028(2) Uani 1 1 d . . . . .
H01U H 0.509536 0.572807 0.127732 0.034 Uiso 1 1 calc R U . . .
H01V H 0.542310 0.646175 0.073511 0.034 Uiso 1 1 calc R U . . .
C01A C 0.2280(6) 0.0503(9) 0.9783(5) 0.037(2) Uani 1 1 d . . . . .
H01G H 0.223793 -0.022865 1.001301 0.045 Uiso 1 1 calc R U . . .
H01H H 0.182430 0.055693 0.952421 0.045 Uiso 1 1 calc R U . . .
C01B C 0.6937(5) 0.1587(10) 0.2339(5) 0.038(2) Uani 1 1 d . . . . .
H01W H 0.644986 0.158675 0.256296 0.045 Uiso 1 1 calc R U . . .
H01X H 0.737094 0.160165 0.261885 0.045 Uiso 1 1 calc R U . . .
C01C C 0.4829(8) 0.0503(10) 0.0259(6) 0.053(3) Uani 1 1 d . . . . .
H01Y H 0.435359 0.051337 0.049727 0.064 Uiso 1 1 calc R U . . .
H H 0.482311 -0.021730 0.001821 0.064 Uiso 1 1 calc R U . . .
C01D C 0.4474(6) 0.1673(7) 0.7705(5) 0.033(2) Uani 1 1 d . . . . .
H01I H 0.493923 0.168427 0.745564 0.040 Uiso 1 1 calc R U . . .
H01J H 0.401027 0.168747 0.745472 0.040 Uiso 1 1 calc R U . . .
C01E C 0.2249(6) 0.4652(10) 0.9804(5) 0.040(3) Uani 1 1 d . U . . .
H01K H 0.178914 0.458522 0.955044 0.047 Uiso 1 1 calc R U . . .
H01L H 0.220043 0.537568 1.003913 0.047 Uiso 1 1 calc R U . . .
C01F C 0.4045(10) 0.2601(16) 0.1701(10) 0.105(7) Uani 1 1 d D U . . .
H6 H 0.390725 0.280756 0.129636 0.126 Uiso 1 1 calc R U . . .
HA H 0.367088 0.296913 0.197043 0.126 Uiso 1 1 calc R U . . .
C01G C 0.5521(6) -0.0558(8) 0.0960(5) 0.033(2) Uani 1 1 d . . . . .
H01Z H 0.549973 -0.125869 0.070594 0.040 Uiso 1 1 calc R U . . .
HB H 0.508548 -0.059831 0.123781 0.040 Uiso 1 1 calc R U . . .
C01H C 0.1648(6) 0.2726(11) 0.5861(5) 0.040(3) Uani 1 1 d . . . . .
C01I C 0.4909(7) 0.2973(13) 0.1851(6) 0.065(4) Uani 1 1 d D . . . .
H7 H 0.493306 0.383572 0.190252 0.078 Uiso 1 1 calc R U . . .
HC H 0.506455 0.260244 0.222186 0.078 Uiso 1 1 calc R U . . .
C01J C 0.6259(5) 0.5755(8) 0.1236(4) 0.0261(19) Uani 1 1 d . . . . .
H01 H 0.665026 0.632141 0.116450 0.031 Uiso 1 1 calc R U . . .
C01K C 0.4759(6) 0.3640(8) -0.0113(5) 0.034(2) Uani 1 1 d . . . . .
H1 H 0.430332 0.363294 -0.037209 0.041 Uiso 1 1 calc R U . . .
HD H 0.523012 0.368147 -0.035540 0.041 Uiso 1 1 calc R U . . .
C01L C 0.4846(8) 0.1563(9) -0.0127(5) 0.046(3) Uani 1 1 d . . . . .
H2 H 0.533794 0.159263 -0.034515 0.055 Uiso 1 1 calc R U . . .
HE H 0.441553 0.153175 -0.040909 0.055 Uiso 1 1 calc R U . . .
C01M C 0.2401(6) 0.3016(10) 0.8221(6) 0.050(3) Uani 1 1 d . . . . .
H4 H 0.260323 0.279789 0.783373 0.060 Uiso 1 1 calc R U . . .
HF H 0.236181 0.388283 0.823362 0.060 Uiso 1 1 calc R U . . .
C01N C 0.6256(6) -0.0529(8) 0.1276(4) 0.030(2) Uani 1 1 d . . . . .
H3 H 0.632628 -0.127104 0.149365 0.036 Uiso 1 1 calc R U . . .
HG H 0.668820 -0.044945 0.099732 0.036 Uiso 1 1 calc R U . . .
C01O C 0.1614(5) 0.2516(9) 0.8284(6) 0.044(3) Uani 1 1 d . . . . .
H5 H 0.127410 0.285385 0.798103 0.053 Uiso 1 1 calc R U . . .
HH H 0.140167 0.273729 0.866753 0.053 Uiso 1 1 calc R U . . .

loop_
_atom_site_aniso_label
_atom_site_aniso_U_11
_atom_site_aniso_U_22
_atom_site_aniso_U_33
_atom_site_aniso_U_23
_atom_site_aniso_U_13
_atom_site_aniso_U_12
S01 0.0306(10) 0.0416(13) 0.0334(13) 0.0032(11) 0.0007(9) -0.0014(8)
S002 0.0304(10) 0.0445(13) 0.0347(14) -0.0041(12) -0.0016(9) -0.0001(9)
Cl00 0.0637(19) 0.082(2) 0.084(3) 0.017(2) -0.0269(18) -0.0292(16)
Cl04 0.074(2) 0.129(4) 0.162(6) -0.074(4) 0.059(3) -0.057(3)
O005 0.045(4) 0.027(3) 0.024(4) 0.003(2) 0.009(3) 0.003(2)
F006 0.061(5) 0.078(6) 0.036(4) -0.006(3) 0.019(4) -0.016(3)
O007 0.030(3) 0.030(3) 0.012(3) -0.003(2) -0.008(3) -0.002(2)
O008 0.032(3) 0.027(3) 0.019(3) 0.004(2) 0.005(2) 0.002(2)
O009 0.027(3) 0.023(3) 0.026(4) 0.003(3) 0.001(2) -0.004(2)
O00A 0.036(3) 0.022(3) 0.029(4) -0.006(3) 0.006(3) 0.003(2)
F00B 0.056(4) 0.076(5) 0.039(4) -0.008(3) -0.019(4) 0.004(3)
O00C 0.033(3) 0.027(3) 0.024(3) 0.004(3) 0.010(3) 0.000(2)
F00D 0.060(4) 0.034(3) 0.069(5) -0.010(3) 0.009(3) -0.008(3)
O00E 0.037(3) 0.026(3) 0.033(4) -0.006(3) -0.012(3) 0.014(2)
O00F 0.050(4) 0.054(4) 0.029(4) 0.015(3) -0.001(4) -0.006(3)
O00G 0.026(3) 0.036(3) 0.033(4) 0.001(3) -0.008(3) -0.005(2)
O00H 0.015(2) 0.037(3) 0.035(4) 0.006(3) -0.003(2) -0.001(2)
N00I 0.019(3) 0.029(3) 0.016(4) 0.002(3) 0.006(3) -0.003(2)
O00J 0.043(4) 0.036(4) 0.032(4) -0.001(3) -0.014(3) -0.017(3)
O00K 0.046(4) 0.020(3) 0.026(4) -0.003(3) -0.003(3) 0.000(2)
F00L 0.058(5) 0.095(6) 0.034(4) -0.009(4) 0.019(4) 0.012(3)
O00M 0.025(4) 0.105(7) 0.043(6) 0.003(4) 0.027(4) 0.007(3)
O00N 0.050(5) 0.035(4) 0.024(4) -0.010(3) -0.013(4) 0.000(3)
C00O 0.033(4) 0.020(4) 0.049(7) -0.008(4) 0.003(4) -0.001(3)
F00P 0.072(4) 0.043(4) 0.067(5) 0.012(3) -0.018(4) -0.001(3)
O00Q 0.052(4) 0.033(3) 0.073(7) -0.011(4) 0.031(4) -0.007(3)
C00R 0.045(5) 0.017(4) 0.047(6) 0.002(4) 0.001(5) -0.001(3)
N00S 0.051(5) 0.021(3) 0.019(4) 0.004(3) 0.018(4) -0.008(3)
O00T 0.032(3) 0.048(4) 0.024(4) 0.012(3) -0.011(3) -0.007(3)
C00U 0.030(5) 0.035(4) 0.027(5) -0.019(4) 0.004(4) -0.001(3)
F00V 0.065(5) 0.066(5) 0.054(5) 0.014(3) -0.044(4) -0.016(3)
C00W 0.042(5) 0.046(6) 0.030(6) 0.006(5) 0.023(5) 0.006(4)
C00X 0.050(5) 0.023(4) 0.020(5) -0.003(4) -0.003(4) 0.006(3)
C00Y 0.045(6) 0.049(6) 0.038(7) -0.002(5) 0.029(5) -0.003(4)
C00Z 0.076(7) 0.024(4) 0.023(5) -0.006(4) -0.008(5) -0.005(4)
C010 0.035(5) 0.030(4) 0.036(6) 0.002(4) 0.005(4) -0.002(3)
C011 0.041(5) 0.027(4) 0.047(7) -0.012(4) -0.018(5) 0.003(4)
C012 0.019(4) 0.029(4) 0.040(6) -0.013(4) -0.012(4) -0.003(3)
C013 0.028(4) 0.041(5) 0.030(5) 0.008(4) 0.006(4) -0.005(3)
O014 0.079(7) 0.093(8) 0.089(11) -0.019(6) -0.045(7) 0.017(5)
C015 0.037(4) 0.028(4) 0.018(5) -0.006(4) -0.007(3) 0.009(3)
O016 0.067(5) 0.039(4) 0.102(9) 0.008(5) -0.032(5) -0.013(4)
C017 0.030(4) 0.039(5) 0.043(7) 0.010(5) -0.020(4) -0.008(4)
C018 0.037(5) 0.019(4) 0.076(9) -0.007(5) 0.016(5) 0.008(3)
C019 0.030(4) 0.022(4) 0.033(5) -0.006(4) -0.013(4) 0.006(3)
C01A 0.038(5) 0.043(6) 0.032(6) 0.023(4) 0.017(4) -0.010(4)
C01B 0.033(5) 0.060(6) 0.021(5) 0.017(5) -0.013(4) -0.011(4)
C01C 0.068(7) 0.030(5) 0.061(9) 0.008(5) -0.033(7) -0.008(5)
C01D 0.044(5) 0.023(4) 0.034(5) 0.000(4) 0.022(4) -0.010(3)
C01E 0.037(5) 0.043(5) 0.039(6) -0.012(4) 0.026(4) 0.012(4)
C01F 0.106(10) 0.116(11) 0.093(11) 0.021(8) 0.060(9) 0.024(8)
C01G 0.040(5) 0.027(4) 0.034(6) -0.008(4) -0.011(4) -0.012(3)
C01H 0.034(5) 0.058(6) 0.028(6) -0.027(5) 0.010(4) 0.002(4)
C01I 0.069(8) 0.084(9) 0.042(7) -0.027(7) 0.039(6) -0.031(7)
C01J 0.038(5) 0.027(4) 0.013(4) -0.008(3) 0.004(3) -0.006(3)
C01K 0.052(6) 0.025(4) 0.026(5) 0.001(4) -0.010(4) 0.012(4)
C01L 0.074(8) 0.031(5) 0.032(6) -0.014(5) -0.019(6) -0.002(5)
C01M 0.057(6) 0.050(6) 0.043(7) 0.007(5) -0.016(5) -0.015(5)
C01N 0.047(5) 0.033(5) 0.010(4) 0.011(4) 0.007(4) 0.004(4)
C01O 0.015(4) 0.066(7) 0.052(8) -0.003(5) 0.007(4) 0.007(4)

loop_
_atom_type_symbol
_atom_type_description
_atom_type_scat_dispersion_real
_atom_type_scat_dispersion_imag
_atom_type_scat_source
C C 0.0033 0.0016 'International Tables Vol C Tables 4.2.6.8 and 6.1.1.4'
H H 0.0000 0.0000 'International Tables Vol C Tables 4.2.6.8 and 6.1.1.4'
Cl Cl 0.1484 0.1585 'International Tables Vol C Tables 4.2.6.8 and 6.1.1.4'
F F 0.0171 0.0103 'International Tables Vol C Tables 4.2.6.8 and 6.1.1.4'
N N 0.0061 0.0033 'International Tables Vol C Tables 4.2.6.8 and 6.1.1.4'
O O 0.0106 0.0060 'International Tables Vol C Tables 4.2.6.8 and 6.1.1.4'
S S 0.1246 0.1234 'International Tables Vol C Tables 4.2.6.8 and 6.1.1.4'

loop_
_geom_angle_atom_site_label_1
_geom_angle_atom_site_label_2
_geom_angle_atom_site_label_3
_geom_angle
_geom_angle_site_symmetry_1
_geom_angle_site_symmetry_3
_geom_angle_publ_flag
O00M S01 O00T 114.3(6) . . ?
O00M S01 O016 112.8(6) . . ?
O00M S01 C01H 103.9(5) . . ?
O00T S01 C01H 104.3(5) . . ?
O016 S01 O00T 115.1(5) . . ?
O016 S01 C01H 104.8(6) . . ?
O00F S002 O00Q 115.2(5) . . ?
O00F S002 C00U 101.1(5) . . ?
O00F S002 O014 121.1(7) . . ?
O00Q S002 C00U 99.6(5) . . ?
O014 S002 O00Q 114.0(6) . . ?
O014 S002 C00U 100.8(7) . . ?
C00W O005 C00Y 114.6(9) . . ?
C015 O007 C01B 115.4(8) . . ?
C018 O008 C00R 111.7(7) . . ?
C010 O009 C00O 108.8(7) . . ?
C00Z O00A C01A 112.1(8) . . ?
C01E O00C C00X 111.5(8) . . ?
C019 O00E C011 113.5(6) . . ?
C01N O00G C017 111.0(7) . . ?
C01J O00H C012 113.7(7) . . ?
H00P N00I H00Q 109.5 . . ?
H00P N00I H00R 109.5 . . ?
H00Q N00I H00R 109.5 . . ?
C01I N00I H00P 109.5 . . ?
C01I N00I H00Q 109.5 . . ?
C01I N00I H00R 109.5 . . ?
C01C O00J C01G 112.9(7) . . ?
C013 O00K C01D 107.0(8) . . ?
C01K O00N C01L 109.5(9) . . ?
O009 C00O H00A 110.2 . . ?
O009 C00O H00B 110.2 . . ?
O009 C00O C00X 107.4(7) . . ?
H00A C00O H00B 108.5 . . ?
C00X C00O H00A 110.2 . . ?
C00X C00O H00B 110.2 . . ?
O008 C00R H00C 109.8 . . ?
O008 C00R H00D 109.8 . . ?
O008 C00R C00Z 109.3(8) . . ?
H00C C00R H00D 108.3 . . ?
C00Z C00R H00C 109.8 . . ?
C00Z C00R H00D 109.8 . . ?
H00M N00S H00N 109.5 . . ?
H00M N00S H00O 109.5 . . ?
H00N N00S H00O 109.5 . . ?
C01M N00S H00M 109.5 . . ?
C01M N00S H00N 109.5 . . ?
C01M N00S H00O 109.5 . . ?
F006 C00U S002 114.2(7) . . ?
F006 C00U F00D 106.9(7) . . ?
F00B C00U S002 109.0(7) . . ?
F00B C00U F006 112.8(10) . . ?
F00B C00U F00D 104.9(8) . . ?
F00D C00U S002 108.5(8) . . ?
O005 C00W H00E 109.5 . . ?
O005 C00W H00F 109.5 . . ?
O005 C00W C01A 110.7(9) . . ?
H00E C00W H00F 108.1 . . ?
C01A C00W H00E 109.5 . . ?
C01A C00W H00F 109.5 . . ?
O00C C00X C00O 108.1(7) . . ?
O00C C00X H00G 110.1 . . ?
O00C C00X H00H 110.1 . . ?
C00O C00X H00G 110.1 . . ?
C00O C00X H00H 110.1 . . ?
H00G C00X H00H 108.4 . . ?
O005 C00Y H00I 109.8 . . ?
O005 C00Y H00J 109.8 . . ?
O005 C00Y C01E 109.6(10) . . ?
H00I C00Y H00J 108.2 . . ?
C01E C00Y H00I 109.8 . . ?
C01E C00Y H00J 109.8 . . ?
O00A C00Z C00R 108.1(8) . . ?
O00A C00Z H00K 110.1 . . ?
O00A C00Z H00L 110.1 . . ?
C00R C00Z H00K 110.1 . . ?
C00R C00Z H00L 110.1 . . ?
H00K C00Z H00L 108.4 . . ?
O009 C010 H01A 109.7 . . ?
O009 C010 H01B 109.7 . . ?
O009 C010 C013 109.8(7) . . ?
H01A C010 H01B 108.2 . . ?
C013 C010 H01A 109.7 . . ?
C013 C010 H01B 109.7 . . ?
O00E C011 H01M 110.0 . . ?
O00E C011 H01N 110.0 . . ?
O00E C011 C01K 108.6(8) . . ?
H01M C011 H01N 108.3 . . ?
C01K C011 H01M 110.0 . . ?
C01K C011 H01N 110.0 . . ?
O00H C012 H01O 110.2 . . ?
O00H C012 H01P 110.2 . . ?
O00H C012 C015 107.5(7) . . ?
H01O C012 H01P 108.5 . . ?
C015 C012 H01O 110.2 . . ?
C015 C012 H01P 110.2 . . ?
O00K C013 C010 105.2(8) . . ?
O00K C013 H01C 110.7 . . ?
O00K C013 H01D 110.7 . . ?
C010 C013 H01C 110.7 . . ?
C010 C013 H01D 110.7 . . ?
H01C C013 H01D 108.8 . . ?
O007 C015 C012 111.4(8) . . ?
O007 C015 H01Q 109.4 . . ?
O007 C015 H01R 109.3 . . ?
C012 C015 H01Q 109.4 . . ?
C012 C015 H01R 109.3 . . ?
H01Q C015 H01R 108.0 . . ?
O00G C017 H01S 110.6 . . ?
O00G C017 H01T 110.6 . . ?
O00G C017 C01B 105.7(8) . . ?
H01S C017 H01T 108.7 . . ?
C01B C017 H01S 110.6 . . ?
C01B C017 H01T 110.6 . . ?
O008 C018 H01E 109.1 . . ?
O008 C018 H01F 109.1 . . ?
O008 C018 C01D 112.5(7) . . ?
H01E C018 H01F 107.8 . . ?
C01D C018 H01E 109.1 . . ?
C01D C018 H01F 109.1 . . ?
O00E C019 H01U 110.0 . . ?
O00E C019 H01V 110.0 . . ?
O00E C019 C01J 108.4(7) . . ?
H01U C019 H01V 108.4 . . ?
C01J C019 H01U 110.0 . . ?
C01J C019 H01V 110.0 . . ?
O00A C01A C00W 108.0(8) . . ?
O00A C01A H01G 110.1 . . ?
O00A C01A H01H 110.1 . . ?
C00W C01A H01G 110.1 . . ?
C00W C01A H01H 110.1 . . ?
H01G C01A H01H 108.4 . . ?
O007 C01B C017 111.5(9) . . ?
O007 C01B H01W 109.3 . . ?
O007 C01B H01X 109.3 . . ?
C017 C01B H01W 109.3 . . ?
C017 C01B H01X 109.3 . . ?
H01W C01B H01X 108.0 . . ?
O00J C01C H01Y 109.6 . . ?
O00J C01C H 109.6 . . ?
O00J C01C C01L 110.3(9) . . ?
H01Y C01C H 108.1 . . ?
C01L C01C H01Y 109.6 . . ?
C01L C01C H 109.6 . . ?
O00K C01D C018 105.3(9) . . ?
O00K C01D H01I 110.7 . . ?
O00K C01D H01J 110.7 . . ?
C018 C01D H01I 110.7 . . ?
C018 C01D H01J 110.7 . . ?
H01I C01D H01J 108.8 . . ?
O00C C01E C00Y 107.2(8) . . ?
O00C C01E H01K 110.3 . . ?
O00C C01E H01L 110.3 . . ?
C00Y C01E H01K 110.3 . . ?
C00Y C01E H01L 110.3 . . ?
H01K C01E H01L 108.5 . . ?
Cl04 C01F H6 111.5 . . ?
Cl04 C01F HA 111.5 . . ?
H6 C01F HA 109.3 . . ?
C01I C01F Cl04 101.2(11) . . ?
C01I C01F H6 111.5 . . ?
C01I C01F HA 111.5 . . ?
O00J C01G H01Z 110.1 . . ?
O00J C01G HB 110.1 . . ?
O00J C01G C01N 108.1(7) . . ?
H01Z C01G HB 108.4 . . ?
C01N C01G H01Z 110.1 . . ?
C01N C01G HB 110.1 . . ?
F00L C01H S01 115.0(8) . . ?
F00P C01H S01 115.3(8) . . ?
F00P C01H F00L 102.6(9) . . ?
F00V C01H S01 112.7(8) . . ?
F00V C01H F00L 104.8(9) . . ?
F00V C01H F00P 105.2(10) . . ?
N00I C01I C01F 111.8(11) . . ?
N00I C01I H7 109.2 . . ?
N00I C01I HC 109.3 . . ?
C01F C01I H7 109.2 . . ?
C01F C01I HC 109.2 . . ?
H7 C01I HC 107.9 . . ?
O00H C01J C019 109.1(7) . . ?
O00H C01J H01 125.5 . . ?
C019 C01J H01 125.5 . . ?
O00N C01K C011 107.0(9) . . ?
O00N C01K H1 110.3 . . ?
O00N C01K HD 110.3 . . ?
C011 C01K H1 110.3 . . ?
C011 C01K HD 110.3 . . ?
H1 C01K HD 108.6 . . ?
O00N C01L C01C 107.6(10) . . ?
O00N C01L H2 110.2 . . ?
O00N C01L HE 110.2 . . ?
C01C C01L H2 110.2 . . ?
C01C C01L HE 110.2 . . ?
H2 C01L HE 108.5 . . ?
N00S C01M H4 108.4 . . ?
N00S C01M HF 108.4 . . ?
N00S C01M C01O 115.6(10) . . ?
H4 C01M HF 107.4 . . ?
C01O C01M H4 108.4 . . ?
C01O C01M HF 108.4 . . ?
O00G C01N C01G 109.5(8) . . ?
O00G C01N H3 109.8 . . ?
O00G C01N HG 109.8 . . ?
C01G C01N H3 109.8 . . ?
C01G C01N HG 109.8 . . ?
H3 C01N HG 108.2 . . ?
Cl00 C01O H5 109.3 . . ?
Cl00 C01O HH 109.3 . . ?
C01M C01O Cl00 111.8(7) . . ?
C01M C01O H5 109.3 . . ?
C01M C01O HH 109.3 . . ?
H5 C01O HH 107.9 . . ?

loop_
_geom_bond_atom_site_label_1
_geom_bond_atom_site_label_2
_geom_bond_distance
_geom_bond_site_symmetry_2
_geom_bond_publ_flag
S01 O00M 1.418(8) . ?
S01 O00T 1.472(7) . ?
S01 O016 1.447(8) . ?
S01 C01H 1.748(13) . ?
S002 O00F 1.413(9) . ?
S002 O00Q 1.447(7) . ?
S002 C00U 1.858(10) . ?
S002 O014 1.442(11) . ?
Cl00 C01O 1.799(11) . ?
Cl04 C01F 1.825(19) . ?
O005 C00W 1.402(13) . ?
O005 C00Y 1.407(13) . ?
F006 C00U 1.352(12) . ?
O007 C015 1.426(10) . ?
O007 C01B 1.433(12) . ?
O008 C00R 1.420(11) . ?
O008 C018 1.397(12) . ?
O009 C00O 1.442(11) . ?
O009 C010 1.395(11) . ?
O00A C00Z 1.430(11) . ?
O00A C01A 1.431(11) . ?
F00B C00U 1.267(13) . ?
O00C C00X 1.426(11) . ?
O00C C01E 1.417(10) . ?
F00D C00U 1.372(11) . ?
O00E C011 1.444(11) . ?
O00E C019 1.416(11) . ?
O00G C017 1.456(10) . ?
O00G C01N 1.433(11) . ?
O00H C012 1.447(10) . ?
O00H C01J 1.403(11) . ?
N00I H00P 0.9100 . ?
N00I H00Q 0.9100 . ?
N00I H00R 0.9100 . ?
N00I C01I 1.504(13) . ?
O00J C01C 1.380(13) . ?
O00J C01G 1.435(12) . ?
O00K C013 1.413(12) . ?
O00K C01D 1.450(11) . ?
F00L C01H 1.439(12) . ?
O00N C01K 1.443(12) . ?
O00N C01L 1.459(12) . ?
C00O H00A 0.9900 . ?
C00O H00B 0.9900 . ?
C00O C00X 1.553(14) . ?
F00P C01H 1.333(13) . ?
C00R H00C 0.9900 . ?
C00R H00D 0.9900 . ?
C00R C00Z 1.513(15) . ?
N00S H00M 0.9100 . ?
N00S H00N 0.9100 . ?
N00S H00O 0.9100 . ?
N00S C01M 1.459(15) . ?
F00V C01H 1.314(13) . ?
C00W H00E 0.9900 . ?
C00W H00F 0.9900 . ?
C00W C01A 1.473(16) . ?
C00X H00G 0.9900 . ?
C00X H00H 0.9900 . ?
C00Y H00I 0.9900 . ?
C00Y H00J 0.9900 . ?
C00Y C01E 1.490(16) . ?
C00Z H00K 0.9900 . ?
C00Z H00L 0.9900 . ?
C010 H01A 0.9900 . ?
C010 H01B 0.9900 . ?
C010 C013 1.558(14) . ?
C011 H01M 0.9900 . ?
C011 H01N 0.9900 . ?
C011 C01K 1.507(13) . ?
C012 H01O 0.9900 . ?
C012 H01P 0.9900 . ?
C012 C015 1.459(13) . ?
C013 H01C 0.9900 . ?
C013 H01D 0.9900 . ?
C015 H01Q 0.9900 . ?
C015 H01R 0.9900 . ?
C017 H01S 0.9900 . ?
C017 H01T 0.9900 . ?
C017 C01B 1.471(16) . ?
C018 H01E 0.9900 . ?
C018 H01F 0.9900 . ?
C018 C01D 1.525(14) . ?
C019 H01U 0.9900 . ?
C019 H01V 0.9900 . ?
C019 C01J 1.454(12) . ?
C01A H01G 0.9900 . ?
C01A H01H 0.9900 . ?
C01B H01W 0.9900 . ?
C01B H01X 0.9900 . ?
C01C H01Y 0.9900 . ?
C01C H 0.9900 . ?
C01C C01L 1.498(16) . ?
C01D H01I 0.9900 . ?
C01D H01J 0.9900 . ?
C01E H01K 0.9900 . ?
C01E H01L 0.9900 . ?
C01F H6 0.9900 . ?
C01F HA 0.9900 . ?
C01F C01I 1.594(19) . ?
C01G H01Z 0.9900 . ?
C01G HB 0.9900 . ?
C01G C01N 1.467(13) . ?
C01I H7 0.9900 . ?
C01I HC 0.9900 . ?
C01J H01 0.9500 . ?
C01K H1 0.9900 . ?
C01K HD 0.9900 . ?
C01L H2 0.9900 . ?
C01L HE 0.9900 . ?
C01M H4 0.9900 . ?
C01M HF 0.9900 . ?
C01M C01O 1.485(14) . ?
C01N H3 0.9900 . ?
C01N HG 0.9900 . ?
C01O H5 0.9900 . ?
C01O HH 0.9900 . ?

loop_
_geom_torsion_atom_site_label_1
_geom_torsion_atom_site_label_2
_geom_torsion_atom_site_label_3
_geom_torsion_atom_site_label_4
_geom_torsion
_geom_torsion_site_symmetry_1
_geom_torsion_site_symmetry_2
_geom_torsion_site_symmetry_3
_geom_torsion_site_symmetry_4
_geom_torsion_publ_flag
Cl04 C01F C01I N00I 72.2(15) . . . . ?
O005 C00W C01A O00A 67.3(11) . . . . ?
O005 C00Y C01E O00C -68.1(11) . . . . ?
O008 C00R C00Z O00A -62.0(10) . . . . ?
O008 C018 C01D O00K 69.3(11) . . . . ?
O009 C00O C00X O00C 63.0(10) . . . . ?
O009 C010 C013 O00K -65.5(10) . . . . ?
O00E C011 C01K O00N 66.5(11) . . . . ?
O00E C019 C01J O00H -65.4(10) . . . . ?
O00F S002 C00U F006 -178.1(7) . . . . ?
O00F S002 C00U F00B -50.9(8) . . . . ?
O00F S002 C00U F00D 62.8(7) . . . . ?
O00G C017 C01B O007 -69.4(10) . . . . ?
O00H C012 C015 O007 67.6(9) . . . . ?
O00J C01C C01L O00N -65.2(14) . . . . ?
O00J C01G C01N O00G 63.6(10) . . . . ?
O00M S01 C01H F00L 177.6(8) . . . . ?
O00M S01 C01H F00P 58.4(9) . . . . ?
O00M S01 C01H F00V -62.3(9) . . . . ?
C00O O009 C010 C013 -178.9(8) . . . . ?
O00Q S002 C00U F006 -59.9(8) . . . . ?
O00Q S002 C00U F00B 67.3(8) . . . . ?
O00Q S002 C00U F00D -179.0(6) . . . . ?
C00R O008 C018 C01D -175.1(9) . . . . ?
N00S C01M C01O Cl00 -62.0(14) . . . . ?
O00T S01 C01H F00L 57.5(9) . . . . ?
O00T S01 C01H F00P -61.6(8) . . . . ?
O00T S01 C01H F00V 177.6(8) . . . . ?
C00W O005 C00Y C01E -179.1(8) . . . . ?
C00X O00C C01E C00Y -172.3(8) . . . . ?
C00Y O005 C00W C01A -178.7(8) . . . . ?
C00Z O00A C01A C00W 170.7(8) . . . . ?
C010 O009 C00O C00X -173.5(8) . . . . ?
C011 O00E C019 C01J -175.4(8) . . . . ?
C012 O00H C01J C019 178.0(7) . . . . ?
C013 O00K C01D C018 172.2(7) . . . . ?
O014 S002 C00U F006 57.0(9) . . . . ?
O014 S002 C00U F00B -175.9(9) . . . . ?
O014 S002 C00U F00D -62.1(8) . . . . ?
C015 O007 C01B C017 -171.1(7) . . . . ?
O016 S01 C01H F00L -63.9(9) . . . . ?
O016 S01 C01H F00P 177.0(7) . . . . ?
O016 S01 C01H F00V 56.2(9) . . . . ?
C017 O00G C01N C01G -179.5(8) . . . . ?
C018 O008 C00R C00Z 176.4(8) . . . . ?
C019 O00E C011 C01K 174.1(9) . . . . ?
C01A O00A C00Z C00R -179.3(8) . . . . ?
C01B O007 C015 C012 179.7(7) . . . . ?
C01C O00J C01G C01N 174.2(10) . . . . ?
C01D O00K C013 C010 177.4(7) . . . . ?
C01E O00C C00X C00O 174.1(8) . . . . ?
C01G O00J C01C C01L -174.6(10) . . . . ?
C01J O00H C012 C015 177.1(7) . . . . ?
C01K O00N C01L C01C -178.1(9) . . . . ?
C01L O00N C01K C011 -177.1(8) . . . . ?
C01N O00G C017 C01B 175.4(8) . . . . ?

loop_
_twin_individual_id
_twin_individual_mass_fraction_refined
1 0.4(2)
2 0.6(2)
